data_1566345
loop_
_publ_author_name
'Okamoto, K.'
'Kuribayashi, T.'
'Nagase, T.'

_publ_section_title
;
 Modulated structure of hemimorphite associated with pressure-induced
 phase transition : at 3.72 GPa
;
_journal_name_full 'Journal of Mineralogical and Petrological Sciences'
_journal_page_first 251
_journal_page_last 262
_journal_paper_doi 10.2465/jmps.210731
_journal_volume 116
_journal_year 2021
_chemical_formula_sum 'H4 O10 Si2 Zn4'
_chemical_name_common Zn4[Si2O7](OH)2H2O
_chemical_name_mineral 'hemimorphite at 3.72 GPa'
_space_group_IT_number 34
_space_group_name_Hall 'P 2 -2n'
_space_group_name_H-M_alt 'P n n 2'
_cell_angle_alpha 90.000000
_cell_angle_beta 90.000000
_cell_angle_gamma 90.000000
_cell_formula_units_Z 2
_cell_length_a 8.0987(11)
_cell_length_b 10.549(4)
_cell_length_c 5.0288(5)
_cell_volume 429.63(18)
_diffrn_ambient_pressure 3720000
_diffrn_ambient_temperature 298
_cod_data_source_file hemimorphite-3.72GPa.cif
_cod_data_source_block hemimorphite-3.72GPa
_cod_original_cell_volume 429.626377
_cod_original_formula_sum 'Zn4 Si2 O10 H4'
_cod_database_code 1566345

loop_
_space_group_symop_id
_space_group_symop_operation_xyz
1 x,y,z
2 -x,-y,z
3 x+1/2,-y+1/2,z+1/2
4 -x+1/2,y+1/2,z+1/2

loop_
_atom_site_label
_atom_site_occupancy
_atom_site_fract_x
_atom_site_fract_y
_atom_site_fract_z
_atom_site_adp_type
_atom_site_U_iso_or_equiv
_atom_site_type_symbol
Zn1 1.0 0.24547(2) 0.1418(5) 0.000000 Uiso 0.0200(6) Zn
Zn2 1.0 0.32688(2) 0.3292(5) 0.4935(8) Uiso 0.0198(6) Zn
Si 1.0 0.0317(5) 0.1432(10) 0.5072(18) Uiso 0.0173(9) Si
O11 1.0 0.2109(15) 0.174(3) 0.636(3) Uiso 0.018(2) O
O12 1.0 0.3897(16) 0.271(4) 0.134(3) Uiso 0.023(3) O
O2 1.0 0.0322(16) 0.156(3) 0.186(3) Uiso 0.022(3) O
O3 1.0 0.3155(14) 0.988(4) 0.045(3) Uiso 0.021(3) O
O4 1.0 0.000000 0.000000 0.605(4) Uiso 0.018(3) O
O5 1.0 0.500000 0.000000 0.511(8) Uiso 0.039(5) O
